data_7046532
loop_
_publ_author_name
'Kwon, Hyunchul'
'Lee, Eunsung'

_publ_section_title
;
 Static and dynamic coordination behaviours of copper(i) ions in
 hexa(2-pyridyl)benzene ligand systems.
;
_journal_issue 25
_journal_name_full 'Dalton transactions (Cambridge, England : 2003)'
_journal_page_first 8448
_journal_page_last 8455
_journal_paper_doi 10.1039/c8dt01424h
_journal_volume 47
_journal_year 2018
_chemical_formula_moiety 'C23 H21 Cl Cu N4, C2 H3 N'
_chemical_formula_sum 'C25 H24 Cl Cu N5'
_chemical_formula_weight 493.48
_space_group_crystal_system triclinic
_space_group_IT_number 2
_space_group_name_Hall '-P 1'
_space_group_name_H-M_alt 'P -1'
_symmetry_space_group_name_Hall '-P 1'
_symmetry_space_group_name_H-M 'P -1'
_atom_sites_solution_hydrogens geom
_atom_sites_solution_primary dual
_audit_creation_date 2018-05-03
_audit_creation_method
;
Olex2 1.2
(compiled 2018.04.18 svn.r3501 for OlexSys, GUI svn.r5492)
;
_audit_update_record
;
2018-05-07 deposited with the CCDC.
2018-06-04 downloaded from the CCDC.
;
_cell_angle_alpha 106.64(3)
_cell_angle_beta 94.63(3)
_cell_angle_gamma 108.42(3)
_cell_formula_units_Z 2
_cell_length_a 8.9830(18)
_cell_length_b 12.124(2)
_cell_length_c 12.321(3)
_cell_measurement_reflns_used 4255
_cell_measurement_temperature 100
_cell_measurement_theta_max 26.020
_cell_measurement_theta_min 2.105
_cell_volume 1198.0(6)
_computing_cell_refinement 'SAINT v8.37A (Bruker, 2015)'
_computing_data_collection 'Bruker APEX II'
_computing_data_reduction 'SAINT v8.37A (Bruker, 2015)'
_computing_molecular_graphics 'Olex2 (Dolomanov et al., 2009)'
_computing_publication_material 'Olex2 (Dolomanov et al., 2009)'
_computing_structure_refinement 'ShelXL (Sheldrick, 2015)'
_computing_structure_solution 'ShelXT (Sheldrick, 2015)'
_diffrn_ambient_temperature 100
_diffrn_measured_fraction_theta_full 0.908
_diffrn_measured_fraction_theta_max 0.904
_diffrn_measurement_device_type 'Bruker APEX-II CCD'
_diffrn_measurement_method '\w scans'
_diffrn_radiation_monochromator graphite
_diffrn_radiation_type MoK\a
_diffrn_radiation_wavelength 0.71073
_diffrn_reflns_av_R_equivalents 0.0230
_diffrn_reflns_av_unetI/netI 0.0368
_diffrn_reflns_Laue_measured_fraction_full 0.908
_diffrn_reflns_Laue_measured_fraction_max 0.904
_diffrn_reflns_limit_h_max 11
_diffrn_reflns_limit_h_min -11
_diffrn_reflns_limit_k_max 14
_diffrn_reflns_limit_k_min -14
_diffrn_reflns_limit_l_max 15
_diffrn_reflns_limit_l_min -15
_diffrn_reflns_number 7059
_diffrn_reflns_point_group_measured_fraction_full 0.908
_diffrn_reflns_point_group_measured_fraction_max 0.904
_diffrn_reflns_theta_full 25.242
_diffrn_reflns_theta_max 26.020
_diffrn_reflns_theta_min 2.105
_diffrn_standards_number 0
_exptl_absorpt_coefficient_mu 1.045
_exptl_absorpt_correction_type none
_exptl_crystal_colour 'clear yellow'
_exptl_crystal_colour_lustre clear
_exptl_crystal_colour_primary yellow
_exptl_crystal_density_diffrn 1.368
_exptl_crystal_description block
_exptl_crystal_F_000 510
_exptl_crystal_size_max 0.1
_exptl_crystal_size_mid 0.1
_exptl_crystal_size_min 0.1
_refine_diff_density_max 0.528
_refine_diff_density_min -1.349
_refine_diff_density_rms 0.139
_refine_ls_extinction_method none
_refine_ls_goodness_of_fit_ref 1.171
_refine_ls_hydrogen_treatment constr
_refine_ls_matrix_type full
_refine_ls_number_parameters 294
_refine_ls_number_reflns 4255
_refine_ls_number_restraints 0
_refine_ls_restrained_S_all 1.171
_refine_ls_R_factor_all 0.0409
_refine_ls_R_factor_gt 0.0347
_refine_ls_shift/su_max 0.001
_refine_ls_shift/su_mean 0.000
_refine_ls_structure_factor_coef Fsqd
_refine_ls_weighting_details 'w=1/[\s^2^(Fo^2^)+(0.1000P)^2^] where P=(Fo^2^+2Fc^2^)/3'
_refine_ls_weighting_scheme calc
_refine_ls_wR_factor_gt 0.1138
_refine_ls_wR_factor_ref 0.1329
_reflns_Friedel_coverage 0.000
_reflns_number_gt 3944
_reflns_number_total 4255
_reflns_threshold_expression 'I > 2\s(I)'
_cod_data_source_file c8dt01424h2.cif
_cod_data_source_block p-1
_cod_depositor_comments 'Adding full bibliography for 7046531--7046536.cif.'
_cod_original_cell_volume 1198.0(5)
_cod_database_code 7046532
_shelx_shelxl_version_number 2016/4
_shelx_space_group_comment
;
The symmetry employed for this shelxl refinement is uniquely defined
by the following loop, which should always be used as a source of
symmetry information in preference to the above space-group names.
They are only intended as comments.
;
_shelx_estimated_absorpt_t_max 0.903
_shelx_estimated_absorpt_t_min 0.903
_olex2_refinement_description
;
1. Fixed Uiso
 At 1.2 times of:
  All C(H) groups
 At 1.5 times of:
  All C(H,H,H) groups
2.a Aromatic/amide H refined with riding coordinates:
 C1(H1), C4(H4), C7(H7), C11(H11), C12(H12), C14(H14), C16(H16), C17(H17),
 C19(H19)
2.b Idealised Me refined as rotating group:
 C13(H13A,H13B,H13C), C21(H21A,H21B,H21C), C22(H22A,H22B,H22C), C23(H23A,H23B,
 H23C), C25(H25A,H25B,H25C)
;
_olex2_submission_special_instructions 'No special instructions were received'

loop_
_space_group_symop_operation_xyz
'x, y, z'
'-x, -y, -z'

loop_
_atom_site_label
_atom_site_type_symbol
_atom_site_fract_x
_atom_site_fract_y
_atom_site_fract_z
_atom_site_U_iso_or_equiv
_atom_site_adp_type
_atom_site_occupancy
_atom_site_site_symmetry_order
_atom_site_calc_flag
_atom_site_refinement_flags_posn
Cu1 Cu 0.27256(3) 0.67476(2) 0.38760(2) 0.01189(14) Uani 1 1 d .
Cl2 Cl 0.14830(6) 0.77531(5) 0.29991(4) 0.01661(17) Uani 1 1 d .
N1 N 0.3008(2) 0.54257(17) 0.24696(14) 0.0113(4) Uani 1 1 d .
N2 N 0.8577(2) 0.72540(17) 0.71247(14) 0.0117(4) Uani 1 1 d .
N3 N 0.5161(2) 0.77515(17) 0.41960(14) 0.0107(4) Uani 1 1 d .
N4 N 0.1953(2) 0.62727(17) 0.51589(15) 0.0152(4) Uani 1 1 d .
C1 C 0.6911(3) 0.8395(2) 0.68598(17) 0.0145(4) Uani 1 1 d .
H1 H 0.593464 0.840281 0.650935 0.017 Uiso 1 1 calc R
C2 C 0.7223(2) 0.7304(2) 0.66197(16) 0.0107(4) Uani 1 1 d .
C3 C 0.6071(2) 0.61195(19) 0.57808(16) 0.0097(4) Uani 1 1 d .
C4 C 0.4331(2) 0.4018(2) 0.17290(18) 0.0134(4) Uani 1 1 d .
H4 H 0.500144 0.358523 0.186970 0.016 Uiso 1 1 calc R
C5 C 0.5560(2) 0.60366(19) 0.46431(16) 0.0097(4) Uani 1 1 d .
C6 C 0.3942(2) 0.4791(2) 0.26436(16) 0.0100(4) Uani 1 1 d .
C7 C 0.5734(2) 0.8847(2) 0.40383(17) 0.0119(4) Uani 1 1 d .
H7 H 0.501601 0.926722 0.397729 0.014 Uiso 1 1 calc R
C8 C 0.2738(3) 0.4521(2) 0.04119(17) 0.0160(5) Uani 1 1 d .
C9 C 0.1576(2) 0.6008(2) 0.59350(17) 0.0135(4) Uani 1 1 d .
C10 C 0.4483(2) 0.4915(2) 0.38654(16) 0.0099(4) Uani 1 1 d .
C11 C 0.9637(3) 0.8298(2) 0.78679(17) 0.0161(5) Uani 1 1 d .
H11 H 1.057720 0.825764 0.824019 0.019 Uiso 1 1 calc R
C12 C 0.7756(2) 0.7617(2) 0.41580(16) 0.0121(4) Uani 1 1 d .
H12 H 0.844294 0.716516 0.418565 0.015 Uiso 1 1 calc R
C13 C 0.2014(3) 0.4385(3) -0.07834(19) 0.0250(5) Uani 1 1 d .
H13A H 0.104387 0.364766 -0.107074 0.037 Uiso 1 1 calc GR
H13B H 0.278264 0.430564 -0.129506 0.037 Uiso 1 1 calc GR
H13C H 0.174433 0.511167 -0.076428 0.037 Uiso 1 1 calc GR
C14 C 0.2434(2) 0.5283(2) 0.13725(17) 0.0137(4) Uani 1 1 d .
H14 H 0.177939 0.573439 0.125193 0.016 Uiso 1 1 calc R
C15 C 0.6183(2) 0.7154(2) 0.42946(16) 0.0103(4) Uani 1 1 d .
C16 C 0.3726(3) 0.3887(2) 0.06107(18) 0.0163(5) Uani 1 1 d .
H16 H 0.398631 0.336538 -0.002172 0.020 Uiso 1 1 calc R
C17 C 0.8047(3) 0.9469(2) 0.76173(18) 0.0184(5) Uani 1 1 d .
H17 H 0.786034 1.022345 0.778277 0.022 Uiso 1 1 calc R
C18 C 0.7316(3) 0.9408(2) 0.39583(16) 0.0136(4) Uani 1 1 d .
C19 C 0.8313(2) 0.8744(2) 0.39808(16) 0.0142(4) Uani 1 1 d .
H19 H 0.938120 0.906181 0.387451 0.017 Uiso 1 1 calc R
C20 C 0.9463(3) 0.9438(2) 0.81361(17) 0.0164(5) Uani 1 1 d .
C21 C 0.7861(3) 1.0675(2) 0.38554(19) 0.0199(5) Uani 1 1 d .
H21A H 0.751063 1.061848 0.306075 0.030 Uiso 1 1 calc GR
H21B H 0.902922 1.104073 0.405823 0.030 Uiso 1 1 calc GR
H21C H 0.739799 1.119253 0.438034 0.030 Uiso 1 1 calc GR
C22 C 0.1072(3) 0.5676(2) 0.69296(18) 0.0174(5) Uani 1 1 d .
H22A H 0.089346 0.480245 0.678928 0.026 Uiso 1 1 calc GR
H22B H 0.007907 0.582578 0.705238 0.026 Uiso 1 1 calc GR
H22C H 0.190564 0.617661 0.761584 0.026 Uiso 1 1 calc GR
N5 N 0.3657(3) 0.8296(3) -0.0893(2) 0.0461(7) Uani 1 1 d .
C23 C 1.0774(3) 1.0599(2) 0.8919(2) 0.0268(6) Uani 1 1 d .
H23A H 1.158022 1.037910 0.930503 0.040 Uiso 1 1 calc GR
H23B H 1.031748 1.106485 0.949958 0.040 Uiso 1 1 calc GR
H23C H 1.127229 1.110423 0.846120 0.040 Uiso 1 1 calc GR
C24 C 0.4042(3) 0.8482(3) 0.0060(2) 0.0327(6) Uani 1 1 d .
C25 C 0.4547(3) 0.8739(3) 0.1285(2) 0.0357(7) Uani 1 1 d .
H25A H 0.542836 0.844657 0.140039 0.054 Uiso 1 1 calc GR
H25B H 0.364848 0.831478 0.159427 0.054 Uiso 1 1 calc GR
H25C H 0.490441 0.962800 0.168674 0.054 Uiso 1 1 calc GR

loop_
_atom_site_aniso_label
_atom_site_aniso_U_11
_atom_site_aniso_U_22
_atom_site_aniso_U_33
_atom_site_aniso_U_23
_atom_site_aniso_U_13
_atom_site_aniso_U_12
Cu1 0.01134(19) 0.0127(2) 0.01469(19) 0.00779(13) 0.00378(12) 0.00505(14)
Cl2 0.0160(3) 0.0167(3) 0.0216(3) 0.0096(2) 0.0016(2) 0.0094(3)
N1 0.0109(8) 0.0111(10) 0.0130(8) 0.0071(7) -0.0004(6) 0.0032(7)
N2 0.0109(8) 0.0128(10) 0.0116(8) 0.0062(7) 0.0013(6) 0.0025(8)
N3 0.0123(8) 0.0106(10) 0.0116(8) 0.0060(7) 0.0022(6) 0.0051(8)
N4 0.0143(8) 0.0118(11) 0.0185(9) 0.0055(7) 0.0022(7) 0.0033(8)
C1 0.0192(11) 0.0127(12) 0.0132(9) 0.0047(8) 0.0021(8) 0.0075(10)
C2 0.0130(10) 0.0109(12) 0.0096(9) 0.0054(8) 0.0027(7) 0.0043(9)
C3 0.0085(9) 0.0090(11) 0.0125(9) 0.0039(7) 0.0015(7) 0.0044(8)
C4 0.0135(10) 0.0116(12) 0.0158(10) 0.0053(8) 0.0030(8) 0.0045(9)
C5 0.0098(9) 0.0085(11) 0.0132(9) 0.0049(8) 0.0018(7) 0.0054(9)
C6 0.0091(9) 0.0089(11) 0.0111(9) 0.0051(7) 0.0006(7) 0.0007(8)
C7 0.0156(10) 0.0111(12) 0.0122(9) 0.0062(8) 0.0040(7) 0.0066(9)
C8 0.0131(10) 0.0191(13) 0.0116(10) 0.0070(8) -0.0006(8) -0.0008(9)
C9 0.0105(9) 0.0129(12) 0.0154(10) 0.0047(8) 0.0006(8) 0.0022(9)
C10 0.0094(9) 0.0133(11) 0.0102(9) 0.0051(8) 0.0015(7) 0.0072(9)
C11 0.0132(10) 0.0174(13) 0.0140(10) 0.0071(8) 0.0004(8) -0.0008(9)
C12 0.0111(9) 0.0132(12) 0.0120(9) 0.0032(8) 0.0026(7) 0.0052(9)
C13 0.0229(12) 0.0371(16) 0.0125(10) 0.0097(10) -0.0017(9) 0.0072(11)
C14 0.0113(9) 0.0167(12) 0.0148(10) 0.0093(8) 0.0010(7) 0.0038(9)
C15 0.0110(9) 0.0107(12) 0.0080(8) 0.0028(7) -0.0008(7) 0.0035(9)
C16 0.0158(10) 0.0180(13) 0.0123(10) 0.0016(8) 0.0035(8) 0.0050(10)
C17 0.0298(12) 0.0100(12) 0.0157(10) 0.0046(8) 0.0055(9) 0.0068(10)
C18 0.0181(10) 0.0106(12) 0.0092(9) 0.0030(8) 0.0020(8) 0.0018(9)
C19 0.0126(10) 0.0141(12) 0.0121(9) 0.0033(8) 0.0033(7) 0.0006(9)
C20 0.0190(11) 0.0119(12) 0.0111(9) 0.0024(8) 0.0038(8) -0.0029(10)
C21 0.0255(12) 0.0104(13) 0.0230(11) 0.0087(9) 0.0074(9) 0.0019(10)
C22 0.0197(11) 0.0198(13) 0.0139(10) 0.0092(9) 0.0037(8) 0.0054(10)
N5 0.0452(15) 0.0449(18) 0.0326(13) 0.0007(11) -0.0084(11) 0.0102(14)
C23 0.0307(13) 0.0150(14) 0.0188(11) -0.0001(9) 0.0006(9) -0.0070(11)
C24 0.0233(13) 0.0316(17) 0.0348(15) 0.0014(11) 0.0022(11) 0.0079(12)
C25 0.0266(13) 0.048(2) 0.0301(13) 0.0071(12) 0.0052(11) 0.0153(14)

loop_
_atom_type_symbol
_atom_type_description
_atom_type_scat_dispersion_real
_atom_type_scat_dispersion_imag
_atom_type_scat_source
C C 0.0033 0.0016 'International Tables Vol C Tables 4.2.6.8 and 6.1.1.4'
H H 0.0000 0.0000 'International Tables Vol C Tables 4.2.6.8 and 6.1.1.4'
Cl Cl 0.1484 0.1585 'International Tables Vol C Tables 4.2.6.8 and 6.1.1.4'
Cu Cu 0.3201 1.2651 'International Tables Vol C Tables 4.2.6.8 and 6.1.1.4'
N N 0.0061 0.0033 'International Tables Vol C Tables 4.2.6.8 and 6.1.1.4'

loop_
_geom_angle_atom_site_label_1
_geom_angle_atom_site_label_2
_geom_angle_atom_site_label_3
_geom_angle
_geom_angle_site_symmetry_1
N1 Cu1 Cl2 102.61(5) .
N3 Cu1 Cl2 106.13(5) .
N3 Cu1 N1 89.81(8) .
N4 Cu1 Cl2 119.75(6) .
N4 Cu1 N1 119.36(8) .
N4 Cu1 N3 114.54(8) .
C6 N1 Cu1 119.57(13) .
C6 N1 C14 118.10(17) .
C14 N1 Cu1 121.89(14) .
C11 N2 C2 117.69(19) .
C7 N3 Cu1 122.18(13) .
C7 N3 C15 118.17(18) .
C15 N3 Cu1 117.74(15) .
C9 N4 Cu1 176.59(17) .
C2 C1 H1 120.5 .
C17 C1 H1 120.5 .
C17 C1 C2 119.0(2) .
N2 C2 C1 122.1(2) .
N2 C2 C3 116.24(18) .
C1 C2 C3 121.70(18) .
C5 C3 C2 120.47(18) .
C10 C3 C2 119.49(17) 2_666
C10 C3 C5 120.04(19) 2_666
C6 C4 H4 120.5 .
C16 C4 H4 120.5 .
C16 C4 C6 119.05(19) .
C3 C5 C10 119.68(19) .
C3 C5 C15 118.58(18) .
C10 C5 C15 121.74(17) .
N1 C6 C4 121.73(17) .
N1 C6 C10 116.74(17) .
C4 C6 C10 121.48(17) .
N3 C7 H7 117.9 .
N3 C7 C18 124.11(19) .
C18 C7 H7 117.9 .
C14 C8 C13 120.9(2) .
C14 C8 C16 116.88(18) .
C16 C8 C13 122.2(2) .
N4 C9 C22 179.1(2) .
C3 C10 C5 120.28(18) 2_666
C3 C10 C6 118.76(18) 2_666
C5 C10 C6 120.94(18) .
N2 C11 H11 117.7 .
N2 C11 C20 124.7(2) .
C20 C11 H11 117.7 .
C15 C12 H12 120.3 .
C19 C12 H12 120.3 .
C19 C12 C15 119.30(19) .
C8 C13 H13A 109.5 .
C8 C13 H13B 109.5 .
C8 C13 H13C 109.5 .
H13A C13 H13B 109.5 .
H13A C13 H13C 109.5 .
H13B C13 H13C 109.5 .
N1 C14 C8 124.12(19) .
N1 C14 H14 117.9 .
C8 C14 H14 117.9 .
N3 C15 C5 116.30(18) .
N3 C15 C12 121.2(2) .
C12 C15 C5 122.32(18) .
C4 C16 C8 120.1(2) .
C4 C16 H16 119.9 .
C8 C16 H16 119.9 .
C1 C17 H17 120.1 .
C1 C17 C20 119.8(2) .
C20 C17 H17 120.1 .
C7 C18 C21 119.85(19) .
C19 C18 C7 116.7(2) .
C19 C18 C21 123.4(2) .
C12 C19 H19 119.9 .
C18 C19 C12 120.2(2) .
C18 C19 H19 119.9 .
C11 C20 C17 116.8(2) .
C11 C20 C23 121.6(2) .
C17 C20 C23 121.6(2) .
C18 C21 H21A 109.5 .
C18 C21 H21B 109.5 .
C18 C21 H21C 109.5 .
H21A C21 H21B 109.5 .
H21A C21 H21C 109.5 .
H21B C21 H21C 109.5 .
C9 C22 H22A 109.5 .
C9 C22 H22B 109.5 .
C9 C22 H22C 109.5 .
H22A C22 H22B 109.5 .
H22A C22 H22C 109.5 .
H22B C22 H22C 109.5 .
C20 C23 H23A 109.5 .
C20 C23 H23B 109.5 .
C20 C23 H23C 109.5 .
H23A C23 H23B 109.5 .
H23A C23 H23C 109.5 .
H23B C23 H23C 109.5 .
N5 C24 C25 179.2(4) .
C24 C25 H25A 109.5 .
C24 C25 H25B 109.5 .
C24 C25 H25C 109.5 .
H25A C25 H25B 109.5 .
H25A C25 H25C 109.5 .
H25B C25 H25C 109.5 .

loop_
_geom_bond_atom_site_label_1
_geom_bond_atom_site_label_2
_geom_bond_distance
_geom_bond_site_symmetry_2
Cu1 Cl2 2.3063(8) .
Cu1 N1 2.0912(19) .
Cu1 N3 2.080(2) .
Cu1 N4 1.9386(19) .
N1 C6 1.347(3) .
N1 C14 1.349(2) .
N2 C2 1.348(3) .
N2 C11 1.334(3) .
N3 C7 1.341(3) .
N3 C15 1.354(3) .
N4 C9 1.136(3) .
C1 H1 0.9500 .
C1 C2 1.393(3) .
C1 C17 1.385(3) .
C2 C3 1.496(3) .
C3 C5 1.404(3) .
C3 C10 1.401(3) 2_666
C4 H4 0.9500 .
C4 C6 1.392(3) .
C4 C16 1.385(3) .
C5 C10 1.406(3) .
C5 C15 1.492(3) .
C6 C10 1.494(3) .
C7 H7 0.9500 .
C7 C18 1.394(3) .
C8 C13 1.502(3) .
C8 C14 1.384(3) .
C8 C16 1.394(3) .
C9 C22 1.458(3) .
C10 C3 1.402(3) 2_666
C11 H11 0.9500 .
C11 C20 1.389(3) .
C12 H12 0.9500 .
C12 C15 1.390(3) .
C12 C19 1.387(3) .
C13 H13A 0.9800 .
C13 H13B 0.9800 .
C13 H13C 0.9800 .
C14 H14 0.9500 .
C16 H16 0.9500 .
C17 H17 0.9500 .
C17 C20 1.393(3) .
C18 C19 1.383(3) .
C18 C21 1.504(3) .
C19 H19 0.9500 .
C20 C23 1.513(3) .
C21 H21A 0.9800 .
C21 H21B 0.9800 .
C21 H21C 0.9800 .
C22 H22A 0.9800 .
C22 H22B 0.9800 .
C22 H22C 0.9800 .
N5 C24 1.132(4) .
C23 H23A 0.9800 .
C23 H23B 0.9800 .
C23 H23C 0.9800 .
C24 C25 1.453(4) .
C25 H25A 0.9800 .
C25 H25B 0.9800 .
C25 H25C 0.9800 .
